data_4502531
loop_
_publ_author_name
'Zhang, Jian-Yong'
'Cheng, Ai-Ling'
'Sun, Qian'
'Yue, Qi'
'Gao, En-Qing'

_publ_section_title
;
 Syntheses, Structures, and Properties of Honeycomb and Square Grid
 Coordination Polymers with In Situ Formed
 5-(2&#x2032;-Pyrimidyl)tetrazolate
;
_journal_issue 7
_journal_name_full 'Crystal Growth &amp; Design'
_journal_page_first 2908
_journal_paper_doi 10.1021/cg9013398
_journal_volume 10
_journal_year 2010
_chemical_formula_sum 'C18 H16 Mn N19 Na O'
_chemical_formula_weight 592.43
_chemical_name_systematic
; 
 ? 
;
_space_group_IT_number 163
_symmetry_cell_setting trigonal
_symmetry_space_group_name_Hall '-P 3 2c'
_symmetry_space_group_name_H-M 'P -3 1 c'
_atom_sites_solution_hydrogens geom
_atom_sites_solution_primary direct
_atom_sites_solution_secondary difmap
_audit_creation_method SHELXL-97
_cell_angle_alpha 90.00
_cell_angle_beta 90.00
_cell_angle_gamma 120.00
_cell_formula_units_Z 2
_cell_length_a 10.6400(12)
_cell_length_b 10.6400(12)
_cell_length_c 13.795(3)
_cell_measurement_reflns_used 2869
_cell_measurement_temperature 296(2)
_cell_measurement_theta_max 24.96
_cell_measurement_theta_min 2.21
_cell_volume 1352.5(4)
_computing_cell_refinement 'Bruker SMART'
_computing_data_collection 'Bruker SMART'
_computing_data_reduction 'Bruker SAINT'
_computing_molecular_graphics 'Bruker SHELXTL'
_computing_publication_material 'Bruker SHELXTL'
_computing_structure_refinement 'Bruker SHELXTL'
_computing_structure_solution 'Bruker SHELXTL'
_diffrn_ambient_temperature 296(2)
_diffrn_measured_fraction_theta_full 0.968
_diffrn_measured_fraction_theta_max 0.968
_diffrn_measurement_device_type 'CCD area detector'
_diffrn_measurement_method 'phi and omega scans'
_diffrn_radiation_monochromator graphite
_diffrn_radiation_source 'fine-focus sealed tube'
_diffrn_radiation_type MoK\a
_diffrn_radiation_wavelength 0.71073
_diffrn_reflns_av_R_equivalents 0.0713
_diffrn_reflns_av_sigmaI/netI 0.0436
_diffrn_reflns_limit_h_max 13
_diffrn_reflns_limit_h_min -13
_diffrn_reflns_limit_k_max 13
_diffrn_reflns_limit_k_min -10
_diffrn_reflns_limit_l_max 16
_diffrn_reflns_limit_l_min -16
_diffrn_reflns_number 5897
_diffrn_reflns_theta_full 25.99
_diffrn_reflns_theta_max 25.99
_diffrn_reflns_theta_min 2.66
_exptl_absorpt_coefficient_mu 0.556
_exptl_absorpt_correction_T_max 0.9414
_exptl_absorpt_correction_T_min 0.8875
_exptl_absorpt_correction_type multi-scan
_exptl_absorpt_process_details SADABS
_exptl_crystal_colour 'pale yellow'
_exptl_crystal_density_diffrn 1.455
_exptl_crystal_density_method 'not measured'
_exptl_crystal_description 'needle-shaped crystal'
_exptl_crystal_F_000 602
_exptl_crystal_size_max 0.22
_exptl_crystal_size_mid 0.15
_exptl_crystal_size_min 0.11
_refine_diff_density_max 0.441
_refine_diff_density_min -0.373
_refine_diff_density_rms 0.096
_refine_ls_extinction_method none
_refine_ls_goodness_of_fit_ref 1.172
_refine_ls_hydrogen_treatment constr
_refine_ls_matrix_type full
_refine_ls_number_parameters 77
_refine_ls_number_reflns 872
_refine_ls_number_restraints 3
_refine_ls_restrained_S_all 1.195
_refine_ls_R_factor_all 0.0934
_refine_ls_R_factor_gt 0.0874
_refine_ls_shift/su_max 0.000
_refine_ls_shift/su_mean 0.000
_refine_ls_structure_factor_coef Fsqd
_refine_ls_weighting_details 'calc w=1/[\s^2^(Fo^2^)+(0.1325P)^2^+3.0763P] where P=(Fo^2^+2Fc^2^)/3'
_refine_ls_weighting_scheme calc
_refine_ls_wR_factor_gt 0.2544
_refine_ls_wR_factor_ref 0.2609
_reflns_number_gt 773
_reflns_number_total 872
_reflns_threshold_expression >2sigma(I)
_cod_data_source_file cg9013398_si_005.cif
_cod_data_source_block s
_cod_depositor_comments
;
The following automatic conversions were performed:

'_symmetry_cell_setting' value 'Trigonal' changed to 'trigonal'
according to /home/saulius/struct/CIF-dictionaries/cif_core.dic
dictionary named 'cif_core.dic' version 2.4.2 from 2011-04-26.

Automatic conversion script
Id: cif_fix_values 1715 2011-07-08 13:25:40Z adriana 
;
_cod_original_sg_symbol_H-M 'P-31c '
_cod_database_code 4502531

loop_
_symmetry_equiv_pos_as_xyz
'x, y, z'
'-y, x-y, z'
'-x+y, -x, z'
'-y, -x, -z+1/2'
'-x+y, y, -z+1/2'
'x, x-y, -z+1/2'
'-x, -y, -z'
'y, -x+y, -z'
'x-y, x, -z'
'y, x, z-1/2'
'x-y, -y, z-1/2'
'-x, -x+y, z-1/2'

loop_
_atom_site_label
_atom_site_type_symbol
_atom_site_fract_x
_atom_site_fract_y
_atom_site_fract_z
_atom_site_U_iso_or_equiv
_atom_site_adp_type
_atom_site_occupancy
_atom_site_symmetry_multiplicity
_atom_site_calc_flag
_atom_site_refinement_flags
_atom_site_disorder_assembly
_atom_site_disorder_group
Na1 Na 0.3333 0.6667 0.2500 0.0400(11) Uani 1 6 d S . .
Mn1 Mn 0.6667 0.3333 0.2500 0.0325(7) Uani 1 6 d S . .
N1 N 0.6331(5) 0.4958(5) 0.1630(4) 0.0499(13) Uani 1 1 d . . .
N4 N 0.5130(6) 0.6224(5) 0.1586(4) 0.0582(14) Uani 1 1 d . . .
C1 C 0.5379(6) 0.5274(6) 0.2084(6) 0.0567(18) Uani 1 1 d D A .
N2 N 0.6784(19) 0.582(2) 0.0929(11) 0.056(5) Uani 0.50 1 d PD A 1
N3 N 0.6064(16) 0.6535(16) 0.0918(10) 0.070(4) Uani 0.50 1 d PD A 1
C2 C 0.696(4) 0.552(3) 0.075(2) 0.079(8) Uani 0.50 1 d P A 2
H2A H 0.7594 0.5252 0.0492 0.094 Uiso 0.50 1 calc PR A 2
C3 C 0.6678(16) 0.6531(16) 0.0206(9) 0.064(4) Uani 0.50 1 d P A 2
H3A H 0.7095 0.6912 -0.0394 0.077 Uiso 0.50 1 calc PR A 2
C4 C 0.5683(19) 0.688(2) 0.0693(17) 0.082(6) Uani 0.50 1 d P A 2
H4A H 0.5423 0.7512 0.0419 0.098 Uiso 0.50 1 calc PR A 2

loop_
_atom_site_aniso_label
_atom_site_aniso_U_11
_atom_site_aniso_U_22
_atom_site_aniso_U_33
_atom_site_aniso_U_23
_atom_site_aniso_U_13
_atom_site_aniso_U_12
Na1 0.0375(16) 0.0375(16) 0.045(3) 0.000 0.000 0.0187(8)
Mn1 0.0307(8) 0.0307(8) 0.0362(10) 0.000 0.000 0.0153(4)
N1 0.041(2) 0.043(2) 0.068(3) 0.011(2) 0.007(2) 0.023(2)
N4 0.066(3) 0.049(3) 0.067(3) 0.015(2) 0.022(3) 0.033(2)
C1 0.040(3) 0.041(3) 0.095(6) 0.001(3) -0.003(3) 0.025(3)
N2 0.060(9) 0.045(9) 0.064(9) 0.017(7) -0.014(7) 0.027(6)
N3 0.079(9) 0.097(10) 0.061(7) 0.031(7) 0.030(7) 0.064(8)
C2 0.077(12) 0.047(12) 0.120(17) 0.023(10) 0.033(11) 0.036(9)
C3 0.078(9) 0.074(9) 0.033(6) 0.013(6) 0.015(6) 0.033(7)
C4 0.057(9) 0.071(10) 0.124(16) 0.033(10) 0.024(9) 0.037(8)

loop_
_atom_type_symbol
_atom_type_description
_atom_type_scat_dispersion_real
_atom_type_scat_dispersion_imag
_atom_type_scat_source
C C 0.0033 0.0016 'International Tables Vol C Tables 4.2.6.8 and 6.1.1.4'
H H 0.0000 0.0000 'International Tables Vol C Tables 4.2.6.8 and 6.1.1.4'
N N 0.0061 0.0033 'International Tables Vol C Tables 4.2.6.8 and 6.1.1.4'
Mn Mn 0.3368 0.7283 'International Tables Vol C Tables 4.2.6.8 and 6.1.1.4'
Na Na 0.0362 0.0249 'International Tables Vol C Tables 4.2.6.8 and 6.1.1.4'
O O 0.0106 0.0060 'International Tables Vol C Tables 4.2.6.8 and 6.1.1.4'

loop_
_geom_angle_atom_site_label_1
_geom_angle_atom_site_label_2
_geom_angle_atom_site_label_3
_geom_angle
_geom_angle_site_symmetry_1
_geom_angle_site_symmetry_3
N4 Na1 N4 97.21(18) 5 6_565
N4 Na1 N4 70.3(2) 5 3_565
N4 Na1 N4 161.4(2) 6_565 3_565
N4 Na1 N4 98.0(3) 5 2_665
N4 Na1 N4 70.3(2) 6_565 2_665
N4 Na1 N4 97.21(18) 3_565 2_665
N4 Na1 N4 97.21(18) 5 4_665
N4 Na1 N4 97.21(18) 6_565 4_665
N4 Na1 N4 98.0(3) 3_565 4_665
N4 Na1 N4 161.4(2) 2_665 4_665
N4 Na1 N4 161.4(2) 5 .
N4 Na1 N4 98.0(3) 6_565 .
N4 Na1 N4 97.21(18) 3_565 .
N4 Na1 N4 97.21(18) 2_665 .
N4 Na1 N4 70.3(2) 4_665 .
N1 Mn1 N1 94.72(18) 6 5_655
N1 Mn1 N1 97.7(2) 6 3_665
N1 Mn1 N1 74.9(2) 5_655 3_665
N1 Mn1 N1 74.9(2) 6 2_655
N1 Mn1 N1 164.4(2) 5_655 2_655
N1 Mn1 N1 94.72(18) 3_665 2_655
N1 Mn1 N1 94.72(18) 6 4_665
N1 Mn1 N1 94.72(18) 5_655 4_665
N1 Mn1 N1 164.4(2) 3_665 4_665
N1 Mn1 N1 97.7(2) 2_655 4_665
N1 Mn1 N1 164.4(2) 6 .
N1 Mn1 N1 97.7(2) 5_655 .
N1 Mn1 N1 94.72(18) 3_665 .
N1 Mn1 N1 94.72(18) 2_655 .
N1 Mn1 N1 74.9(2) 4_665 .
N2 N1 C2 21.5(13) . .
N2 N1 C1 103.5(7) . .
C2 N1 C1 123.7(12) . .
N2 N1 Mn1 144.7(7) . .
C2 N1 Mn1 125.0(12) . .
C1 N1 Mn1 111.2(4) . .
N3 N4 C1 98.2(7) . .
N3 N4 C4 31.6(8) . .
C1 N4 C4 129.0(9) . .
N3 N4 Na1 151.6(7) . .
C1 N4 Na1 109.6(4) . .
C4 N4 Na1 121.4(8) . .
C1 C1 N4 125.2(4) 4_665 .
C1 C1 N1 121.3(3) 4_665 .
N4 C1 N1 113.4(6) . .
N1 N2 N3 108.0(12) . .
N4 N3 N2 116.3(11) . .
N1 C2 C3 123(2) . .
N1 C2 H2A 118.4 . .
C3 C2 H2A 118.4 . .
C4 C3 C2 113.0(17) . .
C4 C3 H3A 123.5 . .
C2 C3 H3A 123.5 . .
N4 C4 C3 117.7(15) . .
N4 C4 H4A 121.1 . .
C3 C4 H4A 121.1 . .

loop_
_geom_bond_atom_site_label_1
_geom_bond_atom_site_label_2
_geom_bond_distance
_geom_bond_site_symmetry_2
Na1 N4 2.522(5) 5
Na1 N4 2.522(5) 6_565
Na1 N4 2.522(5) 3_565
Na1 N4 2.522(5) 2_665
Na1 N4 2.522(5) 4_665
Na1 N4 2.522(5) .
Mn1 N1 2.274(5) 6
Mn1 N1 2.274(5) 5_655
Mn1 N1 2.274(5) 3_665
Mn1 N1 2.274(5) 2_655
Mn1 N1 2.274(5) 4_665
Mn1 N1 2.274(5) .
N1 N2 1.252(17) .
N1 C2 1.37(3) .
N1 C1 1.369(8) .
N4 N3 1.273(13) .
N4 C1 1.354(8) .
N4 C4 1.39(2) .
C1 C1 1.341(14) 4_665
N2 N3 1.322(16) .
C2 C3 1.46(3) .
C2 H2A 0.9300 .
C3 C4 1.45(2) .
C3 H3A 0.9300 .
C4 H4A 0.9300 .
